data_7005492
loop_
_publ_author_name
'Kulcsar, Monika'
'Beleaga, Anca'
'Silvestru, Cristian'
'Nicolescu, Alina'
'Deleanu, Calin'
'Todasca, Cristina'
'Silvestru, Anca'

_publ_section_title
;
 Solid state structure and solution behaviour of organoselenium(II)
 compounds containing 2-{E(CH2CH2)2NCH2}C6H4 groups (E = O, NMe).
;
_journal_issue 21
_journal_name_full 'Dalton transactions (Cambridge, England : 2003)'
_journal_page_first 2187
_journal_page_last 2196
_journal_paper_doi 10.1039/b702629c
_journal_year 2007
_chemical_formula_moiety 'C12 H17 I N2 Se'
_chemical_formula_sum 'C12 H17 I N2 Se'
_chemical_formula_weight 395.14
_chemical_name_systematic
;
?
;
_space_group_IT_number 14
_symmetry_cell_setting monoclinic
_symmetry_space_group_name_Hall '-P 2ybc'
_symmetry_space_group_name_H-M 'P 1 21/c 1'
_atom_sites_solution_hydrogens geom
_atom_sites_solution_primary direct
_atom_sites_solution_secondary difmap
_audit_creation_method SHELXL-97
_cell_angle_alpha 90.00
_cell_angle_beta 96.523(3)
_cell_angle_gamma 90.00
_cell_formula_units_Z 4
_cell_length_a 7.8591(13)
_cell_length_b 15.772(3)
_cell_length_c 11.3391(19)
_cell_measurement_reflns_used 3145
_cell_measurement_temperature 297(2)
_cell_measurement_theta_max 22.83
_cell_measurement_theta_min 2.22
_cell_volume 1396.4(4)
_computing_cell_refinement 'Bruker SMART'
_computing_data_collection 'Bruker SMART'
_computing_data_reduction 'Bruker SAINT'
_computing_molecular_graphics 'Bruker SHELXTL'
_computing_publication_material 'Bruker SHELXTL'
_computing_structure_refinement 'Bruker SHELXTL'
_computing_structure_solution 'Bruker SHELXTL'
_diffrn_ambient_temperature 297(2)
_diffrn_measured_fraction_theta_full 0.999
_diffrn_measured_fraction_theta_max 0.999
_diffrn_measurement_device_type 'CCD area detector'
_diffrn_measurement_method 'phi and omega scans'
_diffrn_radiation_monochromator graphite
_diffrn_radiation_source 'fine-focus sealed tube'
_diffrn_radiation_type MoK\a
_diffrn_radiation_wavelength 0.71073
_diffrn_reflns_av_R_equivalents 0.0574
_diffrn_reflns_av_sigmaI/netI 0.0430
_diffrn_reflns_limit_h_max 9
_diffrn_reflns_limit_h_min -9
_diffrn_reflns_limit_k_max 19
_diffrn_reflns_limit_k_min -19
_diffrn_reflns_limit_l_max 14
_diffrn_reflns_limit_l_min -14
_diffrn_reflns_number 14655
_diffrn_reflns_theta_full 26.37
_diffrn_reflns_theta_max 26.37
_diffrn_reflns_theta_min 2.22
_exptl_absorpt_coefficient_mu 4.878
_exptl_absorpt_correction_T_max 0.4807
_exptl_absorpt_correction_T_min 0.4023
_exptl_absorpt_correction_type multi-scan
_exptl_absorpt_process_details 'Bruker, 2001.'
_exptl_crystal_colour colourless
_exptl_crystal_density_diffrn 1.879
_exptl_crystal_density_method 'not measured'
_exptl_crystal_description block
_exptl_crystal_F_000 760
_exptl_crystal_size_max 0.20
_exptl_crystal_size_mid 0.15
_exptl_crystal_size_min 0.15
_refine_diff_density_max 0.946
_refine_diff_density_min -0.943
_refine_diff_density_rms 0.144
_refine_ls_extinction_method none
_refine_ls_goodness_of_fit_ref 1.264
_refine_ls_hydrogen_treatment constr
_refine_ls_matrix_type full
_refine_ls_number_parameters 146
_refine_ls_number_reflns 2850
_refine_ls_number_restraints 0
_refine_ls_restrained_S_all 1.264
_refine_ls_R_factor_all 0.0661
_refine_ls_R_factor_gt 0.0566
_refine_ls_shift/su_max 0.000
_refine_ls_shift/su_mean 0.000
_refine_ls_structure_factor_coef Fsqd
_refine_ls_weighting_details 'calc w=1/[\s^2^(Fo^2^)+(0.0462P)^2^+0.7398P] where P=(Fo^2^+2Fc^2^)/3'
_refine_ls_weighting_scheme calc
_refine_ls_wR_factor_gt 0.1133
_refine_ls_wR_factor_ref 0.1170
_reflns_number_gt 2543
_reflns_number_total 2850
_reflns_threshold_expression >2sigma(I)
_cod_data_source_file b702629c.txt
_cod_data_source_block 227rich
_cod_depositor_comments
;
The following automatic conversions were performed:
'_symmetry_cell_setting' value 'Monoclinic' changed to 'monoclinic'
according to '/home/saulius/struct/CIF-dictionaries/cif_core.dic'
dictionary named 'cif_core.dic' version 2.4.1 from 2010-06-29.

Automatic conversion script
Id: cif_fix_enum 1527 2010-12-29 10:47:43Z saulius 
;
_cod_original_sg_symbol_H-M 'P2(1)/c '
_cod_database_code 7005492

loop_
_symmetry_equiv_pos_as_xyz
'x, y, z'
'-x, y+1/2, -z+1/2'
'-x, -y, -z'
'x, -y-1/2, z-1/2'

loop_
_atom_site_label
_atom_site_type_symbol
_atom_site_fract_x
_atom_site_fract_y
_atom_site_fract_z
_atom_site_U_iso_or_equiv
_atom_site_adp_type
_atom_site_occupancy
_atom_site_symmetry_multiplicity
_atom_site_calc_flag
_atom_site_refinement_flags
_atom_site_disorder_assembly
_atom_site_disorder_group
C1 C 1.0443(7) 0.6505(4) 0.2693(5) 0.0328(13) Uani 1 1 d . . .
C2 C 1.1003(8) 0.7229(4) 0.3329(5) 0.0383(14) Uani 1 1 d . . .
C3 C 1.2622(8) 0.7529(4) 0.3195(6) 0.0467(17) Uani 1 1 d . . .
H3 H 1.3025 0.8007 0.3619 0.056 Uiso 1 1 calc R . .
C4 C 1.3650(9) 0.7146(5) 0.2459(6) 0.0518(18) Uani 1 1 d . . .
H4 H 1.4735 0.7361 0.2388 0.062 Uiso 1 1 calc R . .
C5 C 1.3081(8) 0.6454(5) 0.1836(6) 0.0475(16) Uani 1 1 d . . .
H5 H 1.3781 0.6197 0.1331 0.057 Uiso 1 1 calc R . .
C6 C 1.1460(8) 0.6115(4) 0.1934(6) 0.0415(15) Uani 1 1 d . . .
H6 H 1.1074 0.5638 0.1500 0.050 Uiso 1 1 calc R . .
C7 C 0.9785(9) 0.7641(4) 0.4061(6) 0.0465(16) Uani 1 1 d . . .
H7A H 1.0413 0.7959 0.4703 0.056 Uiso 1 1 calc R . .
H7B H 0.9055 0.8033 0.3577 0.056 Uiso 1 1 calc R . .
C8 C 0.9687(9) 0.6553(4) 0.5579(6) 0.0468(16) Uani 1 1 d . . .
H8A H 1.0089 0.6969 0.6177 0.056 Uiso 1 1 calc R . .
H8B H 1.0679 0.6267 0.5329 0.056 Uiso 1 1 calc R . .
C9 C 0.8549(9) 0.5912(4) 0.6107(6) 0.0531(18) Uani 1 1 d . . .
H9A H 0.8251 0.5464 0.5535 0.064 Uiso 1 1 calc R . .
H9B H 0.9174 0.5659 0.6806 0.064 Uiso 1 1 calc R . .
C10 C 0.6063(9) 0.6672(4) 0.5368(6) 0.0513(17) Uani 1 1 d . . .
H10A H 0.4996 0.6917 0.5558 0.062 Uiso 1 1 calc R . .
H10B H 0.5794 0.6233 0.4777 0.062 Uiso 1 1 calc R . .
C11 C 0.7137(8) 0.7348(4) 0.4876(6) 0.0419(15) Uani 1 1 d . . .
H11A H 0.6501 0.7602 0.4182 0.050 Uiso 1 1 calc R . .
H11B H 0.7397 0.7789 0.5465 0.050 Uiso 1 1 calc R . .
C12 C 0.5918(13) 0.5688(5) 0.6969(8) 0.083(3) Uani 1 1 d . . .
H12A H 0.5831 0.5180 0.6501 0.124 Uiso 1 1 calc R . .
H12B H 0.4796 0.5922 0.7001 0.124 Uiso 1 1 calc R . .
H12C H 0.6426 0.5559 0.7758 0.124 Uiso 1 1 calc R . .
I1 I 0.75612(6) 0.51405(3) 0.09694(4) 0.05278(19) Uani 1 1 d . . .
N1 N 0.8735(6) 0.6985(3) 0.4550(4) 0.0344(11) Uani 1 1 d . . .
N2 N 0.6986(8) 0.6304(3) 0.6431(5) 0.0519(15) Uani 1 1 d . . .
Se1 Se 0.81960(8) 0.61071(4) 0.29516(5) 0.03546(19) Uani 1 1 d . . .

loop_
_atom_site_aniso_label
_atom_site_aniso_U_11
_atom_site_aniso_U_22
_atom_site_aniso_U_33
_atom_site_aniso_U_23
_atom_site_aniso_U_13
_atom_site_aniso_U_12
C1 0.034(3) 0.035(3) 0.029(3) 0.007(2) 0.001(2) 0.001(3)
C2 0.042(4) 0.038(3) 0.035(3) 0.002(3) 0.001(3) -0.001(3)
C3 0.044(4) 0.043(4) 0.051(4) 0.007(3) -0.008(3) -0.014(3)
C4 0.037(4) 0.069(5) 0.048(4) 0.009(4) 0.001(3) -0.007(4)
C5 0.040(4) 0.060(5) 0.043(4) 0.005(3) 0.007(3) 0.009(3)
C6 0.038(4) 0.042(4) 0.044(4) -0.004(3) 0.003(3) 0.001(3)
C7 0.064(4) 0.035(3) 0.041(4) -0.006(3) 0.010(3) -0.012(3)
C8 0.048(4) 0.048(4) 0.043(4) 0.000(3) -0.003(3) 0.006(3)
C9 0.061(5) 0.053(4) 0.044(4) 0.011(3) 0.002(3) 0.013(4)
C10 0.058(5) 0.045(4) 0.052(4) -0.005(3) 0.010(4) 0.012(3)
C11 0.051(4) 0.036(3) 0.038(3) -0.003(3) 0.004(3) 0.009(3)
C12 0.103(7) 0.071(6) 0.083(6) 0.022(5) 0.043(6) 0.000(5)
I1 0.0568(3) 0.0547(3) 0.0478(3) -0.0223(2) 0.0103(2) -0.0150(2)
N1 0.039(3) 0.038(3) 0.026(2) -0.006(2) -0.003(2) 0.006(2)
N2 0.070(4) 0.043(3) 0.046(3) 0.001(3) 0.022(3) 0.012(3)
Se1 0.0348(3) 0.0374(4) 0.0345(3) -0.0040(2) 0.0058(3) -0.0011(3)

loop_
_atom_type_symbol
_atom_type_description
_atom_type_scat_dispersion_real
_atom_type_scat_dispersion_imag
_atom_type_scat_source
C C 0.0033 0.0016 'International Tables Vol C Tables 4.2.6.8 and 6.1.1.4'
H H 0.0000 0.0000 'International Tables Vol C Tables 4.2.6.8 and 6.1.1.4'
N N 0.0061 0.0033 'International Tables Vol C Tables 4.2.6.8 and 6.1.1.4'
Se Se -0.0929 2.2259 'International Tables Vol C Tables 4.2.6.8 and 6.1.1.4'
I I -0.4742 1.8119 'International Tables Vol C Tables 4.2.6.8 and 6.1.1.4'

loop_
_geom_angle_atom_site_label_1
_geom_angle_atom_site_label_2
_geom_angle_atom_site_label_3
_geom_angle
_geom_angle_site_symmetry_1
_geom_angle_site_symmetry_3
_geom_angle_publ_flag
C6 C1 C2 121.0(6) . . ?
C6 C1 Se1 123.6(5) . . ?
C2 C1 Se1 115.4(4) . . ?
C3 C2 C1 117.6(6) . . ?
C3 C2 C7 124.8(6) . . ?
C1 C2 C7 117.5(5) . . ?
C4 C3 C2 122.0(6) . . ?
C4 C3 H3 119.0 . . ?
C2 C3 H3 119.0 . . ?
C5 C4 C3 119.6(7) . . ?
C5 C4 H4 120.2 . . ?
C3 C4 H4 120.2 . . ?
C4 C5 C6 121.2(6) . . ?
C4 C5 H5 119.4 . . ?
C6 C5 H5 119.4 . . ?
C1 C6 C5 118.4(6) . . ?
C1 C6 H6 120.8 . . ?
C5 C6 H6 120.8 . . ?
N1 C7 C2 109.1(5) . . ?
N1 C7 H7A 109.9 . . ?
C2 C7 H7A 109.9 . . ?
N1 C7 H7B 109.9 . . ?
C2 C7 H7B 109.9 . . ?
H7A C7 H7B 108.3 . . ?
N1 C8 C9 110.5(5) . . ?
N1 C8 H8A 109.6 . . ?
C9 C8 H8A 109.6 . . ?
N1 C8 H8B 109.6 . . ?
C9 C8 H8B 109.6 . . ?
H8A C8 H8B 108.1 . . ?
N2 C9 C8 111.6(6) . . ?
N2 C9 H9A 109.3 . . ?
C8 C9 H9A 109.3 . . ?
N2 C9 H9B 109.3 . . ?
C8 C9 H9B 109.3 . . ?
H9A C9 H9B 108.0 . . ?
N2 C10 C11 110.0(6) . . ?
N2 C10 H10A 109.7 . . ?
C11 C10 H10A 109.7 . . ?
N2 C10 H10B 109.7 . . ?
C11 C10 H10B 109.7 . . ?
H10A C10 H10B 108.2 . . ?
N1 C11 C10 110.5(5) . . ?
N1 C11 H11A 109.6 . . ?
C10 C11 H11A 109.6 . . ?
N1 C11 H11B 109.6 . . ?
C10 C11 H11B 109.6 . . ?
H11A C11 H11B 108.1 . . ?
N2 C12 H12A 109.5 . . ?
N2 C12 H12B 109.5 . . ?
H12A C12 H12B 109.5 . . ?
N2 C12 H12C 109.5 . . ?
H12A C12 H12C 109.5 . . ?
H12B C12 H12C 109.5 . . ?
C11 N1 C7 110.7(5) . . ?
C11 N1 C8 110.6(5) . . ?
C7 N1 C8 111.5(5) . . ?
C11 N1 Se1 110.5(4) . . ?
C7 N1 Se1 100.9(3) . . ?
C8 N1 Se1 112.2(4) . . ?
C10 N2 C9 108.4(5) . . ?
C10 N2 C12 110.8(7) . . ?
C9 N2 C12 111.3(6) . . ?
C1 Se1 N1 80.4(2) . . ?
C1 Se1 I1 98.18(17) . . ?
N1 Se1 I1 176.76(12) . . ?

loop_
_geom_bond_atom_site_label_1
_geom_bond_atom_site_label_2
_geom_bond_distance
_geom_bond_site_symmetry_2
_geom_bond_publ_flag
C1 C6 1.384(8) . ?
C1 C2 1.394(8) . ?
C1 Se1 1.928(6) . ?
C2 C3 1.383(9) . ?
C2 C7 1.486(9) . ?
C3 C4 1.367(9) . ?
C3 H3 0.9300 . ?
C4 C5 1.349(9) . ?
C4 H4 0.9300 . ?
C5 C6 1.398(9) . ?
C5 H5 0.9300 . ?
C6 H6 0.9300 . ?
C7 N1 1.471(8) . ?
C7 H7A 0.9700 . ?
C7 H7B 0.9700 . ?
C8 N1 1.479(7) . ?
C8 C9 1.516(9) . ?
C8 H8A 0.9700 . ?
C8 H8B 0.9700 . ?
C9 N2 1.459(9) . ?
C9 H9A 0.9700 . ?
C9 H9B 0.9700 . ?
C10 N2 1.455(9) . ?
C10 C11 1.505(9) . ?
C10 H10A 0.9700 . ?
C10 H10B 0.9700 . ?
C11 N1 1.465(7) . ?
C11 H11A 0.9700 . ?
C11 H11B 0.9700 . ?
C12 N2 1.461(9) . ?
C12 H12A 0.9600 . ?
C12 H12B 0.9600 . ?
C12 H12C 0.9600 . ?
I1 Se1 2.7148(8) . ?
N1 Se1 2.282(4) . ?

loop_
_geom_torsion_atom_site_label_1
_geom_torsion_atom_site_label_2
_geom_torsion_atom_site_label_3
_geom_torsion_atom_site_label_4
_geom_torsion
_geom_torsion_site_symmetry_1
_geom_torsion_site_symmetry_2
_geom_torsion_site_symmetry_3
_geom_torsion_site_symmetry_4
_geom_torsion_publ_flag
C6 C1 C2 C3 -1.4(9) . . . . ?
Se1 C1 C2 C3 178.6(4) . . . . ?
C6 C1 C2 C7 176.0(6) . . . . ?
Se1 C1 C2 C7 -4.0(7) . . . . ?
C1 C2 C3 C4 0.7(9) . . . . ?
C7 C2 C3 C4 -176.4(6) . . . . ?
C2 C3 C4 C5 0.2(10) . . . . ?
C3 C4 C5 C6 -0.5(10) . . . . ?
C2 C1 C6 C5 1.2(9) . . . . ?
Se1 C1 C6 C5 -178.9(5) . . . . ?
C4 C5 C6 C1 -0.2(10) . . . . ?
C3 C2 C7 N1 -148.2(6) . . . . ?
C1 C2 C7 N1 34.7(8) . . . . ?
N1 C8 C9 N2 -55.7(7) . . . . ?
N2 C10 C11 N1 61.0(7) . . . . ?
C10 C11 N1 C7 179.6(5) . . . . ?
C10 C11 N1 C8 -56.3(6) . . . . ?
C10 C11 N1 Se1 68.7(5) . . . . ?
C2 C7 N1 C11 -158.2(5) . . . . ?
C2 C7 N1 C8 78.1(6) . . . . ?
C2 C7 N1 Se1 -41.2(5) . . . . ?
C9 C8 N1 C11 53.4(7) . . . . ?
C9 C8 N1 C7 177.0(5) . . . . ?
C9 C8 N1 Se1 -70.6(6) . . . . ?
C11 C10 N2 C9 -61.5(7) . . . . ?
C11 C10 N2 C12 176.1(6) . . . . ?
C8 C9 N2 C10 59.5(7) . . . . ?
C8 C9 N2 C12 -178.4(6) . . . . ?
C6 C1 Se1 N1 163.8(5) . . . . ?
C2 C1 Se1 N1 -16.3(4) . . . . ?
C6 C1 Se1 I1 -19.2(5) . . . . ?
C2 C1 Se1 I1 160.8(4) . . . . ?
C11 N1 Se1 C1 149.5(4) . . . . ?
C7 N1 Se1 C1 32.4(4) . . . . ?
C8 N1 Se1 C1 -86.4(4) . . . . ?
